data_1551013
loop_
_publ_author_name
'Tashima, Naoto'
'Ohta, Satomi'
'Kuwata, Shigeki'

_publ_section_title
;
 Metal--ligand cooperative C-O bond cleavage of propargylic alcohol with
 protic pyrazole complexes of ruthenium
;
_journal_name_full 'Faraday Discussions'
_journal_paper_doi 10.1039/C9FD00040B
_journal_year 2019
_chemical_formula_moiety 'C21 H19 N4 Ru, F6 P'
_chemical_formula_sum 'C21 H19 F6 N4 P Ru'
_chemical_formula_weight 573.44
_space_group_crystal_system monoclinic
_space_group_IT_number 14
_space_group_name_Hall '-P 2yn'
_space_group_name_H-M_alt 'P 1 21/n 1'
_symmetry_space_group_name_Hall '-P 2yn'
_symmetry_space_group_name_H-M 'P 1 21/n 1'
_atom_sites_solution_hydrogens geom
_atom_sites_solution_primary direct
_atom_sites_solution_secondary difmap
_audit_update_record
;
2019-04-14 deposited with the CCDC.    2019-05-09 downloaded from the CCDC.
;
_cell_angle_alpha 90.0000
_cell_angle_beta 115.870(4)
_cell_angle_gamma 90.0000
_cell_formula_units_Z 4
_cell_length_a 10.228(3)
_cell_length_b 22.249(6)
_cell_length_c 10.582(3)
_cell_measurement_reflns_used 7101
_cell_measurement_temperature 93
_cell_measurement_theta_max 27.47
_cell_measurement_theta_min 3.48
_cell_volume 2166.7(11)
_computing_cell_refinement CrystalClear
_computing_data_collection 'CrystalClear (Rigaku Inc., 2008)'
_computing_data_reduction CrystalClear
_computing_molecular_graphics 'CrystalStructure 4.3'
_computing_publication_material 'CrystalStructure 4.3 (Rigaku, 2018)'
_computing_structure_refinement 'SHELXL Version 2014/7 (Sheldrick, 2008)'
_computing_structure_solution 'SIR92 (Altomare, et al., 1994)'
_diffrn_ambient_temperature 93
_diffrn_detector_area_resol_mean 7.111
_diffrn_measured_fraction_theta_full 0.994
_diffrn_measured_fraction_theta_max 0.987
_diffrn_measurement_device_type 'Rigaku Saturn724'
_diffrn_measurement_method \w
_diffrn_radiation_type 'Mo K\a'
_diffrn_radiation_wavelength 0.71075
_diffrn_reflns_av_R_equivalents 0.0779
_diffrn_reflns_av_unetI/netI 0.1040
_diffrn_reflns_Laue_measured_fraction_full 0.994
_diffrn_reflns_Laue_measured_fraction_max 0.987
_diffrn_reflns_limit_h_max 13
_diffrn_reflns_limit_h_min -13
_diffrn_reflns_limit_k_max 28
_diffrn_reflns_limit_k_min -28
_diffrn_reflns_limit_l_max 13
_diffrn_reflns_limit_l_min -10
_diffrn_reflns_number 17611
_diffrn_reflns_point_group_measured_fraction_full 0.994
_diffrn_reflns_point_group_measured_fraction_max 0.987
_diffrn_reflns_theta_full 25.242
_diffrn_reflns_theta_max 27.493
_diffrn_reflns_theta_min 3.482
_diffrn_standards_number 0
_exptl_absorpt_coefficient_mu 0.866
_exptl_absorpt_correction_T_max 0.909
_exptl_absorpt_correction_T_min 0.650
_exptl_absorpt_correction_type multi-scan
_exptl_absorpt_process_details 'REQAB (Rigaku, 1998)'
_exptl_crystal_colour orange
_exptl_crystal_density_diffrn 1.758
_exptl_crystal_density_method 'not measured'
_exptl_crystal_description prism
_exptl_crystal_F_000 1144.00
_exptl_crystal_recrystallization_method 'Re-crystallisation from solvent: acetonitrile/diethyl ether'
_exptl_crystal_size_max 0.250
_exptl_crystal_size_mid 0.220
_exptl_crystal_size_min 0.110
_refine_diff_density_max 1.50
_refine_diff_density_min -0.50
_refine_ls_extinction_method none
_refine_ls_goodness_of_fit_ref 0.926
_refine_ls_hydrogen_treatment constr
_refine_ls_number_parameters 299
_refine_ls_number_reflns 4911
_refine_ls_number_restraints 0
_refine_ls_R_factor_all 0.0618
_refine_ls_R_factor_gt 0.0467
_refine_ls_shift/su_max 0.001
_refine_ls_structure_factor_coef Fsqd
_refine_ls_weighting_details 'w = 1/[\s^2^(Fo^2^)+(0.0474P)^2^] where P=(Fo^2^+2Fc^2^)/3'
_refine_ls_weighting_scheme calc
_refine_ls_wR_factor_gt 0.1188
_refine_ls_wR_factor_ref 0.1228
_reflns_Friedel_coverage 0.000
_reflns_number_gt 3200
_reflns_number_total 4911
_reflns_threshold_expression F^2^>2.0\s(F^2^)
_cod_data_source_file c9fd00040b1.cif
_cod_data_source_block compound1c
_cod_original_cell_volume 2166.6(11)
_cod_database_code 1551013

loop_
_space_group_symop_id
_space_group_symop_operation_xyz
1 +X,+Y,+Z
2 1/2-X,1/2+Y,1/2-Z
3 -X,-Y,-Z
4 -1/2+X,-1/2-Y,-1/2+Z

loop_
_atom_site_label
_atom_site_type_symbol
_atom_site_fract_x
_atom_site_fract_y
_atom_site_fract_z
_atom_site_U_iso_or_equiv
_atom_site_adp_type
_atom_site_occupancy
_atom_site_site_symmetry_order
_atom_site_calc_flag
_atom_site_refinement_flags_posn
_atom_site_refinement_flags_adp
Ru1 Ru 0.54048(4) 0.16714(2) 0.60988(4) 0.01746(12) Uani 1 1 d . .
P1 P 0.99111(14) 0.13559(6) 0.42663(13) 0.0247(3) Uani 1 1 d . .
F1 F 0.8594(4) 0.13472(17) 0.4662(4) 0.0616(10) Uani 1 1 d . .
F2 F 1.0526(3) 0.19384(14) 0.5184(3) 0.0546(10) Uani 1 1 d . .
F3 F 0.9005(3) 0.17627(12) 0.2934(3) 0.0421(8) Uani 1 1 d . .
F4 F 1.1232(4) 0.13599(17) 0.3853(4) 0.0617(10) Uani 1 1 d . .
F5 F 0.9301(4) 0.07681(13) 0.3317(3) 0.0511(9) Uani 1 1 d . .
F6 F 1.0815(4) 0.09449(14) 0.5582(3) 0.0549(10) Uani 1 1 d . .
N1 N 0.7320(4) 0.12823(15) 0.8977(3) 0.0154(8) Uani 1 1 d . .
N2 N 0.7313(4) 0.13211(15) 0.7679(3) 0.0159(8) Uani 1 1 d . .
N3 N 0.4995(3) 0.16372(14) 0.7925(3) 0.0118(7) Uani 1 1 d . .
N4 N 0.4461(4) 0.08240(16) 0.5726(4) 0.0210(8) Uani 1 1 d . .
C1 C 0.6430(6) 0.2352(2) 0.5420(5) 0.0344(13) Uani 1 1 d . .
H1 H 0.7447 0.2426 0.5858 0.041 Uiso 1 1 calc R U
C2 C 0.5410(6) 0.2619(2) 0.5798(5) 0.0355(13) Uani 1 1 d . .
H2 H 0.5614 0.2902 0.6531 0.043 Uiso 1 1 calc R U
C3 C 0.4004(5) 0.2388(2) 0.4882(5) 0.0322(12) Uani 1 1 d . .
H3 H 0.3109 0.2493 0.4893 0.039 Uiso 1 1 calc R U
C4 C 0.4194(5) 0.1979(2) 0.3966(5) 0.0296(12) Uani 1 1 d . .
H4 H 0.3443 0.1755 0.3252 0.036 Uiso 1 1 calc R U
C5 C 0.5704(6) 0.1955(2) 0.4284(5) 0.0351(13) Uani 1 1 d . .
H5 H 0.6136 0.1718 0.3820 0.042 Uiso 1 1 calc R U
C6 C 0.8608(4) 0.10560(18) 0.9917(4) 0.0169(9) Uani 1 1 d . .
H6 H 0.8882 0.0987 1.0886 0.020 Uiso 1 1 calc R U
C7 C 0.9447(5) 0.09439(19) 0.9229(4) 0.0175(9) Uani 1 1 d . .
C8 C 0.8584(4) 0.11255(18) 0.7838(4) 0.0177(9) Uani 1 1 d . .
H7 H 0.8884 0.1109 0.7106 0.021 Uiso 1 1 calc R U
C9 C 0.6055(5) 0.14578(19) 0.9089(4) 0.0174(9) Uani 1 1 d . .
C10 C 0.5929(5) 0.1426(2) 1.0338(5) 0.0239(10) Uani 1 1 d . .
H8 H 0.6720 0.1295 1.1178 0.029 Uiso 1 1 calc R U
C11 C 0.4634(5) 0.1590(2) 1.0332(5) 0.0275(11) Uani 1 1 d . .
H9 H 0.4512 0.1577 1.1172 0.033 Uiso 1 1 calc R U
C12 C 0.3502(5) 0.1774(2) 0.9076(5) 0.0249(11) Uani 1 1 d . .
H10 H 0.2587 0.1881 0.9039 0.030 Uiso 1 1 calc R U
C13 C 0.3726(5) 0.17986(19) 0.7904(5) 0.0228(10) Uani 1 1 d . .
H11 H 0.2963 0.1934 0.7048 0.027 Uiso 1 1 calc R U
C14 C 1.0922(5) 0.06842(18) 0.9808(5) 0.0185(9) Uani 1 1 d . .
C15 C 1.1464(5) 0.0437(2) 0.8920(5) 0.0227(10) Uani 1 1 d . .
H12 H 1.0897 0.0454 0.7932 0.027 Uiso 1 1 calc R U
C16 C 1.2807(5) 0.0169(2) 0.9461(5) 0.0279(11) Uani 1 1 d . .
H13 H 1.3161 0.0001 0.8845 0.034 Uiso 1 1 calc R U
C17 C 1.3660(5) 0.0143(2) 1.0916(5) 0.0275(11) Uani 1 1 d . .
H14 H 1.4593 -0.0039 1.1295 0.033 Uiso 1 1 calc R U
C18 C 1.3126(5) 0.0382(2) 1.1771(5) 0.0278(11) Uani 1 1 d . .
H15 H 1.3693 0.0361 1.2759 0.033 Uiso 1 1 calc R U
C19 C 1.1790(5) 0.0656(2) 1.1254(5) 0.0238(10) Uani 1 1 d . .
H16 H 1.1455 0.0826 1.1882 0.029 Uiso 1 1 calc R U
C20 C 0.2804(5) -0.0110(2) 0.5194(5) 0.0340(12) Uani 1 1 d . .
H17 H 0.2543 -0.0180 0.5970 0.051 Uiso 1 1 calc R U
H18 H 0.3313 -0.0464 0.5078 0.051 Uiso 1 1 calc R U
H19 H 0.1920 -0.0040 0.4326 0.051 Uiso 1 1 calc R U
C21 C 0.3738(5) 0.0407(2) 0.5500(4) 0.0235(10) Uani 1 1 d . .

loop_
_atom_site_aniso_label
_atom_site_aniso_U_11
_atom_site_aniso_U_22
_atom_site_aniso_U_33
_atom_site_aniso_U_23
_atom_site_aniso_U_13
_atom_site_aniso_U_12
Ru1 0.01626(19) 0.01907(19) 0.0158(2) 0.00173(14) 0.00586(16) 0.00216(15)
P1 0.0231(7) 0.0303(7) 0.0214(7) 0.0008(5) 0.0103(5) 0.0032(5)
F1 0.054(2) 0.077(3) 0.073(2) 0.009(2) 0.046(2) 0.006(2)
F2 0.054(2) 0.042(2) 0.0410(19) -0.0115(16) -0.0040(16) 0.0051(17)
F3 0.046(2) 0.0372(18) 0.0269(17) 0.0071(13) 0.0013(15) 0.0000(15)
F4 0.042(2) 0.079(3) 0.076(2) 0.005(2) 0.0370(19) 0.0017(19)
F5 0.084(3) 0.0310(17) 0.0341(18) -0.0042(14) 0.0223(17) -0.0074(17)
F6 0.078(3) 0.050(2) 0.0261(17) 0.0102(14) 0.0138(17) 0.0285(19)
N1 0.0162(19) 0.0161(18) 0.0145(19) -0.0014(14) 0.0071(16) -0.0014(15)
N2 0.0177(19) 0.0169(18) 0.0127(19) -0.0014(14) 0.0062(16) -0.0003(15)
N3 0.0031(15) 0.0101(16) 0.0192(19) -0.0088(14) 0.0022(14) -0.0002(13)
N4 0.019(2) 0.024(2) 0.018(2) -0.0004(16) 0.0064(16) 0.0046(17)
C1 0.026(3) 0.044(3) 0.029(3) 0.017(2) 0.008(2) -0.008(2)
C2 0.052(4) 0.023(3) 0.030(3) 0.006(2) 0.016(3) 0.003(2)
C3 0.027(3) 0.030(3) 0.041(3) 0.020(2) 0.016(2) 0.016(2)
C4 0.029(3) 0.028(3) 0.019(3) 0.012(2) 0.000(2) 0.000(2)
C5 0.041(3) 0.046(3) 0.025(3) 0.014(2) 0.021(3) 0.011(3)
C6 0.015(2) 0.017(2) 0.015(2) 0.0013(17) 0.0033(18) -0.0002(17)
C7 0.018(2) 0.016(2) 0.017(2) -0.0035(17) 0.0057(19) -0.0050(17)
C8 0.018(2) 0.022(2) 0.015(2) -0.0023(17) 0.0094(19) -0.0006(18)
C9 0.021(2) 0.014(2) 0.019(2) -0.0071(17) 0.009(2) -0.0038(18)
C10 0.023(3) 0.031(3) 0.019(3) 0.000(2) 0.010(2) 0.002(2)
C11 0.033(3) 0.033(3) 0.024(3) -0.006(2) 0.018(2) -0.004(2)
C12 0.020(2) 0.028(3) 0.031(3) -0.009(2) 0.015(2) -0.002(2)
C13 0.020(2) 0.022(2) 0.023(3) -0.0049(19) 0.007(2) 0.0010(19)
C14 0.015(2) 0.015(2) 0.027(3) 0.0001(18) 0.010(2) -0.0003(17)
C15 0.017(2) 0.028(3) 0.023(2) 0.002(2) 0.008(2) 0.0017(19)
C16 0.025(3) 0.030(3) 0.036(3) -0.002(2) 0.019(2) 0.002(2)
C17 0.016(2) 0.026(3) 0.039(3) 0.005(2) 0.010(2) 0.004(2)
C18 0.021(3) 0.035(3) 0.022(3) 0.003(2) 0.005(2) 0.002(2)
C19 0.020(2) 0.027(3) 0.024(3) -0.003(2) 0.009(2) 0.000(2)
C20 0.031(3) 0.025(3) 0.051(3) -0.012(2) 0.023(3) -0.008(2)
C21 0.022(3) 0.026(3) 0.020(3) -0.002(2) 0.007(2) 0.007(2)

loop_
_atom_type_symbol
_atom_type_description
_atom_type_scat_dispersion_real
_atom_type_scat_dispersion_imag
_atom_type_scat_source
C C 0.0033 0.0016
;
International Tables for Crystallography
(Vol. C, Tables 4.2.6.8 and 6.1.1.4)
;
H H 0.0000 0.0000
;
International Tables for Crystallography
(Vol. C, Table 6.1.1.4)
;
F F 0.0171 0.0103
;
International Tables for Crystallography
(Vol. C, Tables 4.2.6.8 and 6.1.1.4)
;
N N 0.0061 0.0033
;
International Tables for Crystallography
(Vol. C, Tables 4.2.6.8 and 6.1.1.4)
;
P P 0.1023 0.0942
;
International Tables for Crystallography
(Vol. C, Tables 4.2.6.8 and 6.1.1.4)
;
Ru Ru -1.2594 0.8363
;
International Tables for Crystallography
(Vol. C, Tables 4.2.6.8 and 6.1.1.4)
;

loop_
_geom_angle_atom_site_label_1
_geom_angle_atom_site_label_2
_geom_angle_atom_site_label_3
_geom_angle
N4 Ru1 N2 90.44(14)
N4 Ru1 C2 154.26(17)
N2 Ru1 C2 115.22(17)
N4 Ru1 C1 146.66(18)
N2 Ru1 C1 96.27(16)
C2 Ru1 C1 38.35(19)
N4 Ru1 N3 83.20(13)
N2 Ru1 N3 75.40(13)
C2 Ru1 N3 100.57(16)
C1 Ru1 N3 130.09(17)
N4 Ru1 C3 115.21(17)
N2 Ru1 C3 154.11(17)
C2 Ru1 C3 39.05(18)
C1 Ru1 C3 64.6(2)
N3 Ru1 C3 102.94(16)
N4 Ru1 C4 94.74(16)
N2 Ru1 C4 149.86(17)
C2 Ru1 C4 64.38(19)
C1 Ru1 C4 64.24(18)
N3 Ru1 C4 134.69(16)
C3 Ru1 C4 37.97(18)
N4 Ru1 C5 109.29(18)
N2 Ru1 C5 111.97(17)
C2 Ru1 C5 64.5(2)
C1 Ru1 C5 38.32(19)
N3 Ru1 C5 164.89(17)
C3 Ru1 C5 64.46(19)
C4 Ru1 C5 38.66(18)
F1 P1 F2 90.2(2)
F1 P1 F6 89.90(19)
F2 P1 F6 90.60(17)
F1 P1 F3 90.43(19)
F2 P1 F3 89.98(17)
F6 P1 F3 179.32(18)
F1 P1 F4 179.4(2)
F2 P1 F4 90.4(2)
F6 P1 F4 90.27(19)
F3 P1 F4 89.39(19)
F1 P1 F5 90.7(2)
F2 P1 F5 178.9(2)
F6 P1 F5 89.89(17)
F3 P1 F5 89.52(16)
F4 P1 F5 88.7(2)
C6 N1 N2 109.7(3)
C6 N1 C9 132.7(4)
N2 N1 C9 117.6(3)
C8 N2 N1 106.2(3)
C8 N2 Ru1 139.0(3)
N1 N2 Ru1 114.8(3)
C9 N3 C13 120.1(4)
C9 N3 Ru1 117.0(3)
C13 N3 Ru1 122.9(3)
C21 N4 Ru1 168.5(4)
C2 C1 C5 109.1(5)
C2 C1 Ru1 70.7(3)
C5 C1 Ru1 72.0(3)
C2 C1 H1 125.4
C5 C1 H1 125.4
Ru1 C1 H1 123.5
C1 C2 C3 107.9(5)
C1 C2 Ru1 71.0(3)
C3 C2 Ru1 71.3(3)
C1 C2 H2 126.1
C3 C2 H2 126.1
Ru1 C2 H2 123.3
C4 C3 C2 107.4(4)
C4 C3 Ru1 71.1(3)
C2 C3 Ru1 69.6(3)
C4 C3 H3 126.3
C2 C3 H3 126.3
Ru1 C3 H3 124.6
C3 C4 C5 108.8(4)
C3 C4 Ru1 70.9(3)
C5 C4 Ru1 71.0(3)
C3 C4 H4 125.6
C5 C4 H4 125.6
Ru1 C4 H4 124.1
C1 C5 C4 106.8(5)
C1 C5 Ru1 69.7(3)
C4 C5 Ru1 70.4(3)
C1 C5 H5 126.6
C4 C5 H5 126.6
Ru1 C5 H5 125.0
N1 C6 C7 108.1(4)
N1 C6 H6 125.9
C7 C6 H6 125.9
C6 C7 C8 104.6(4)
C6 C7 C14 127.9(4)
C8 C7 C14 127.5(4)
N2 C8 C7 111.4(4)
N2 C8 H7 124.3
C7 C8 H7 124.3
N3 C9 C10 122.3(4)
N3 C9 N1 115.1(4)
C10 C9 N1 122.6(4)
C11 C10 C9 118.3(4)
C11 C10 H8 120.9
C9 C10 H8 120.9
C10 C11 C12 118.9(4)
C10 C11 H9 120.6
C12 C11 H9 120.6
C13 C12 C11 118.9(4)
C13 C12 H10 120.5
C11 C12 H10 120.5
N3 C13 C12 121.5(4)
N3 C13 H11 119.2
C12 C13 H11 119.2
C19 C14 C15 118.0(4)
C19 C14 C7 121.3(4)
C15 C14 C7 120.6(4)
C16 C15 C14 120.7(4)
C16 C15 H12 119.7
C14 C15 H12 119.7
C15 C16 C17 120.4(4)
C15 C16 H13 119.8
C17 C16 H13 119.8
C18 C17 C16 118.6(4)
C18 C17 H14 120.7
C16 C17 H14 120.7
C17 C18 C19 122.0(4)
C17 C18 H15 119.0
C19 C18 H15 119.0
C18 C19 C14 120.3(4)
C18 C19 H16 119.9
C14 C19 H16 119.9
C21 C20 H17 109.5
C21 C20 H18 109.5
H17 C20 H18 109.5
C21 C20 H19 109.5
H17 C20 H19 109.5
H18 C20 H19 109.5
N4 C21 C20 178.9(5)

loop_
_geom_bond_atom_site_label_1
_geom_bond_atom_site_label_2
_geom_bond_distance
Ru1 N4 2.076(4)
Ru1 N2 2.089(3)
Ru1 C2 2.132(5)
Ru1 C1 2.136(5)
Ru1 N3 2.150(3)
Ru1 C3 2.155(4)
Ru1 C4 2.158(4)
Ru1 C5 2.167(5)
P1 F1 1.575(3)
P1 F2 1.576(3)
P1 F6 1.583(3)
P1 F3 1.589(3)
P1 F4 1.591(4)
P1 F5 1.601(3)
N1 C6 1.355(5)
N1 N2 1.373(4)
N1 C9 1.405(5)
N2 C8 1.311(5)
N3 C9 1.298(5)
N3 C13 1.338(5)
N4 C21 1.144(6)
C1 C2 1.402(7)
C1 C5 1.413(7)
C1 H1 0.9500
C2 C3 1.433(7)
C2 H2 0.9500
C3 C4 1.403(7)
C3 H3 0.9500
C4 C5 1.431(7)
C4 H4 0.9500
C5 H5 0.9500
C6 C7 1.369(6)
C6 H6 0.9500
C7 C8 1.405(6)
C7 C14 1.475(6)
C8 H7 0.9500
C9 C10 1.385(6)
C10 C11 1.371(6)
C10 H8 0.9500
C11 C12 1.390(7)
C11 H9 0.9500
C12 C13 1.357(6)
C12 H10 0.9500
C13 H11 0.9500
C14 C19 1.395(6)
C14 C15 1.396(6)
C15 C16 1.372(6)
C15 H12 0.9500
C16 C17 1.401(6)
C16 H13 0.9500
C17 C18 1.353(6)
C17 H14 0.9500
C18 C19 1.373(6)
C18 H15 0.9500
C19 H16 0.9500
C20 C21 1.440(6)
C20 H17 0.9800
C20 H18 0.9800
C20 H19 0.9800

loop_
_geom_torsion_atom_site_label_1
_geom_torsion_atom_site_label_2
_geom_torsion_atom_site_label_3
_geom_torsion_atom_site_label_4
_geom_torsion
C6 N1 N2 C8 -0.5(4)
C9 N1 N2 C8 -178.9(3)
C6 N1 N2 Ru1 -179.4(3)
C9 N1 N2 Ru1 2.2(4)
C5 C1 C2 C3 -0.1(5)
Ru1 C1 C2 C3 -62.2(3)
C5 C1 C2 Ru1 62.1(3)
C1 C2 C3 C4 0.5(5)
Ru1 C2 C3 C4 -61.5(3)
C1 C2 C3 Ru1 61.9(3)
C2 C3 C4 C5 -0.7(5)
Ru1 C3 C4 C5 -61.2(3)
C2 C3 C4 Ru1 60.5(3)
C2 C1 C5 C4 -0.4(5)
Ru1 C1 C5 C4 60.9(3)
C2 C1 C5 Ru1 -61.3(3)
C3 C4 C5 C1 0.7(5)
Ru1 C4 C5 C1 -60.5(3)
C3 C4 C5 Ru1 61.1(3)
N2 N1 C6 C7 -0.2(5)
C9 N1 C6 C7 177.9(4)
N1 C6 C7 C8 0.8(5)
N1 C6 C7 C14 -178.6(4)
N1 N2 C8 C7 1.1(5)
Ru1 N2 C8 C7 179.5(3)
C6 C7 C8 N2 -1.2(5)
C14 C7 C8 N2 178.2(4)
C13 N3 C9 C10 -0.1(6)
Ru1 N3 C9 C10 178.9(3)
C13 N3 C9 N1 178.1(4)
Ru1 N3 C9 N1 -2.8(5)
C6 N1 C9 N3 -177.5(4)
N2 N1 C9 N3 0.4(5)
C6 N1 C9 C10 0.7(7)
N2 N1 C9 C10 178.7(4)
N3 C9 C10 C11 0.2(7)
N1 C9 C10 C11 -177.9(4)
C9 C10 C11 C12 0.6(7)
C10 C11 C12 C13 -1.4(7)
C9 N3 C13 C12 -0.8(6)
Ru1 N3 C13 C12 -179.7(3)
C11 C12 C13 N3 1.5(7)
C6 C7 C14 C19 -16.2(7)
C8 C7 C14 C19 164.6(4)
C6 C7 C14 C15 161.1(4)
C8 C7 C14 C15 -18.1(7)
C19 C14 C15 C16 0.5(7)
C7 C14 C15 C16 -176.9(4)
C14 C15 C16 C17 -0.3(7)
C15 C16 C17 C18 0.4(7)
C16 C17 C18 C19 -0.9(7)
C17 C18 C19 C14 1.2(7)
C15 C14 C19 C18 -1.0(7)
C7 C14 C19 C18 176.4(4)
